data_4117893
loop_
_publ_author_name
'Ian A. Tonks'
'Alec C. Durrell'
'Harry B. Gray'
'John E. Bercaw'

_publ_contact_author
;       Michael W. Day
        Beckman Institute
        California Institute of Technology
        Pasadena, CA  91125
        USA
;
_publ_contact_author_email mikeday@caltech.edu
_publ_contact_author_fax '(818) 449 4159'
_publ_contact_author_phone '(818) 395 2734'
_publ_section_title
;
 Groups 5 and 6 Terminal Hydrazido(2-) Complexes: N\b Substituent Effects
 on Ligand-to-Metal Charge-Transfer Energies and Oxidation States
;
_journal_name_full 'Journal of the American Chemical Society'
_journal_page_first 7301
_journal_page_last 7304
_journal_paper_doi 10.1021/ja302275j
_journal_volume 134
_journal_year 2012
_chemical_formula_moiety 'C6 H16 N2 O2 Cl3 Nb'
_chemical_formula_sum 'C6 H16 Cl3 N2 Nb O2'
_chemical_formula_weight 347.47
_chemical_name_systematic
;
 ?
;
_space_group_IT_number 14
_symmetry_cell_setting monoclinic
_symmetry_space_group_name_Hall '-P 2ybc'
_symmetry_space_group_name_H-M 'P 1 21/c 1'
_atom_sites_solution_hydrogens geom
_atom_sites_solution_primary direct
_atom_sites_solution_secondary difmap
_audit_creation_method SHELXL-97
_cell_angle_alpha 90.00
_cell_angle_beta 90.294(4)
_cell_angle_gamma 90.00
_cell_formula_units_Z 12
_cell_length_a 20.6913(14)
_cell_length_b 12.5611(8)
_cell_length_c 15.4117(10)
_cell_measurement_reflns_used 9533
_cell_measurement_temperature 100(2)
_cell_measurement_theta_max 42.43
_cell_measurement_theta_min 2.82
_cell_volume 4005.5(5)
_computing_cell_refinement 'Bruker SAINT-Plus v7.68A'
_computing_data_collection 'Bruker APEX2 v2009.7-0'
_computing_data_reduction 'Bruker SAINT-Plus v7.68A'
_computing_molecular_graphics 'Bruker XP v5.1'
_computing_publication_material 'Bruker XCIF 2008'
_computing_structure_refinement 'SHELXL-97 (Sheldrick, 2008)'
_computing_structure_solution 'SHELXS-97 (Sheldrick, 2008)'
_diffrn_ambient_temperature 100(2)
_diffrn_measured_fraction_theta_full 0.996
_diffrn_measured_fraction_theta_max 0.996
_diffrn_measurement_device_type 'Bruker KAPPA APEX II'
_diffrn_measurement_method '\w scans; 16 settings'
_diffrn_radiation_monochromator graphite
_diffrn_radiation_source 'fine-focus sealed tube'
_diffrn_radiation_type MoK\a
_diffrn_radiation_wavelength 0.71073
_diffrn_reflns_av_R_equivalents 0.0525
_diffrn_reflns_av_sigmaI/netI 0.0355
_diffrn_reflns_limit_h_max 40
_diffrn_reflns_limit_h_min -40
_diffrn_reflns_limit_k_max 24
_diffrn_reflns_limit_k_min -24
_diffrn_reflns_limit_l_max 30
_diffrn_reflns_limit_l_min -30
_diffrn_reflns_number 280199
_diffrn_reflns_theta_full 44.67
_diffrn_reflns_theta_max 44.67
_diffrn_reflns_theta_min 1.90
_exptl_absorpt_coefficient_mu 1.482
_exptl_absorpt_correction_T_max 0.8906
_exptl_absorpt_correction_T_min 0.6484
_exptl_absorpt_correction_type none
_exptl_crystal_colour 'Sea green'
_exptl_crystal_density_diffrn 1.729
_exptl_crystal_description Plates
_exptl_crystal_F_000 2088
_exptl_crystal_size_max 0.32
_exptl_crystal_size_mid 0.18
_exptl_crystal_size_min 0.08
_refine_diff_density_max 2.586
_refine_diff_density_min -2.705
_refine_diff_density_rms 0.105
_refine_ls_extinction_method none
_refine_ls_goodness_of_fit_ref 1.516
_refine_ls_hydrogen_treatment Riding
_refine_ls_matrix_type 'Full matrix'
_refine_ls_number_parameters 391
_refine_ls_number_reflns 32372
_refine_ls_number_restraints 0
_refine_ls_restrained_S_all 1.516
_refine_ls_R_factor_all 0.0514
_refine_ls_R_factor_gt 0.0287
_refine_ls_shift/su_max 0.007
_refine_ls_shift/su_mean 0.000
_refine_ls_structure_factor_coef Fsqd
_refine_ls_weighting_details w=1/s^2^(Fo^2^)
_refine_ls_weighting_scheme sigma
_refine_ls_wR_factor_gt 0.0408
_refine_ls_wR_factor_ref 0.0418
_reflns_number_gt 23161
_reflns_number_total 32372
_reflns_threshold_expression >2sigma(I)
_cod_data_source_file ja302275j_si_002_13.cif
_cod_data_source_block 2h
_cod_depositor_comments
;
The following automatic conversions were performed:

'_atom_sites_solution_primary' value 'direct methods' was changed to
'direct'.

'_atom_sites_solution_secondary' value 'Difference Fourier map' was
changed to 'difmap'.

'_atom_sites_solution_hydrogens' value 'Geometric positions' was
changed to 'geom'.

Automatic conversion script
Id: cif_fix_values 6452 2018-10-05 10:23:21Z andrius 
;
_cod_database_code 4117893

loop_
_symmetry_equiv_pos_as_xyz
'x, y, z'
'-x, y+1/2, -z+1/2'
'-x, -y, -z'
'x, -y-1/2, z-1/2'

loop_
_atom_site_label
_atom_site_type_symbol
_atom_site_fract_x
_atom_site_fract_y
_atom_site_fract_z
_atom_site_U_iso_or_equiv
_atom_site_adp_type
_atom_site_occupancy
_atom_site_symmetry_multiplicity
_atom_site_calc_flag
_atom_site_refinement_flags
Nb1 Nb 0.786934(4) 0.766821(6) 0.126755(5) 0.01216(1) Uani 1 1 d .
Cl1A Cl 0.754458(11) 0.841984(17) -0.010391(13) 0.01935(4) Uani 1 1 d .
Cl2A Cl 0.732981(11) 0.600762(17) 0.105025(14) 0.02037(4) Uani 1 1 d .
Cl3A Cl 0.851226(11) 0.702408(17) 0.247166(13) 0.01931(4) Uani 1 1 d .
O1A O 0.87373(3) 0.70901(5) 0.04440(4) 0.01649(12) Uani 1 1 d .
O2A O 0.85916(3) 0.89509(5) 0.12871(4) 0.01472(11) Uani 1 1 d .
N1A N 0.72937(4) 0.83116(6) 0.19234(4) 0.01540(13) Uani 1 1 d .
N2A N 0.68655(4) 0.87550(6) 0.24656(5) 0.01911(15) Uani 1 1 d .
C1A C 0.91708(4) 0.79499(7) 0.02325(6) 0.01816(16) Uani 1 1 d .
H1A1 H 0.8994 0.8373 -0.0256 0.022 Uiso 1 1 calc R
H1A2 H 0.9597 0.7665 0.0060 0.022 Uiso 1 1 calc R
C2A C 0.92381(4) 0.86315(7) 0.10271(6) 0.01709(16) Uani 1 1 d .
H2A1 H 0.9451 0.8226 0.1499 0.021 Uiso 1 1 calc R
H2A2 H 0.9504 0.9267 0.0898 0.021 Uiso 1 1 calc R
C3A C 0.87010(5) 0.63262(8) -0.02523(7) 0.0271(2) Uani 1 1 d .
H3A1 H 0.8569 0.6687 -0.0788 0.041 Uiso 1 1 calc R
H3A2 H 0.8384 0.5776 -0.0108 0.041 Uiso 1 1 calc R
H3A3 H 0.9126 0.5997 -0.0334 0.041 Uiso 1 1 calc R
C4A C 0.86029(5) 0.97461(7) 0.19666(6) 0.02246(19) Uani 1 1 d .
H4A1 H 0.8768 0.9427 0.2504 0.034 Uiso 1 1 calc R
H4A2 H 0.8164 1.0014 0.2062 0.034 Uiso 1 1 calc R
H4A3 H 0.8884 1.0336 0.1794 0.034 Uiso 1 1 calc R
C5A C 0.66227(5) 0.97906(8) 0.21898(7) 0.02422(19) Uani 1 1 d .
H5A1 H 0.6954 1.0333 0.2294 0.036 Uiso 1 1 calc R
H5A2 H 0.6234 0.9968 0.2521 0.036 Uiso 1 1 calc R
H5A3 H 0.6516 0.9767 0.1570 0.036 Uiso 1 1 calc R
C6A C 0.70646(6) 0.86954(10) 0.33790(6) 0.0305(2) Uani 1 1 d .
H6A1 H 0.7251 0.7993 0.3498 0.046 Uiso 1 1 calc R
H6A2 H 0.6688 0.8807 0.3751 0.046 Uiso 1 1 calc R
H6A3 H 0.7388 0.9247 0.3499 0.046 Uiso 1 1 calc R
Nb2 Nb 0.463526(4) 0.761440(6) 0.915036(5) 0.01382(2) Uani 1 1 d .
Cl1B Cl 0.520679(14) 0.595927(19) 0.895432(16) 0.02920(5) Uani 1 1 d .
Cl2B Cl 0.377790(11) 0.72315(2) 0.815394(14) 0.02395(5) Uani 1 1 d .
Cl3B Cl 0.406475(11) 0.90945(2) 0.977742(14) 0.02378(5) Uani 1 1 d .
O1B O 0.41150(4) 0.66667(7) 1.02072(4) 0.0376(2) Uani 1 1 d .
O2B O 0.52316(3) 0.77233(5) 1.03347(4) 0.01987(13) Uani 1 1 d .
N1B N 0.51163(4) 0.83990(6) 0.84630(4) 0.01491(13) Uani 1 1 d .
N2B N 0.54342(4) 0.90542(7) 0.79279(5) 0.02396(17) Uani 1 1 d .
C1B C 0.43532(7) 0.69055(10) 1.10673(6) 0.0382(3) Uani 1 1 d .
H1B1 H 0.4227 0.6335 1.1476 0.046 Uiso 1 1 calc R
H1B2 H 0.4168 0.7586 1.1274 0.046 Uiso 1 1 calc R
C2B C 0.50643(7) 0.69845(8) 1.10224(6) 0.0338(3) Uani 1 1 d .
H2B1 H 0.5240 0.7241 1.1583 0.041 Uiso 1 1 calc R
H2B2 H 0.5253 0.6276 1.0901 0.041 Uiso 1 1 calc R
C3B C 0.35620(5) 0.60176(9) 1.01716(7) 0.0308(2) Uani 1 1 d .
H3B1 H 0.3660 0.5324 1.0432 0.046 Uiso 1 1 calc R
H3B2 H 0.3430 0.5919 0.9565 0.046 Uiso 1 1 calc R
H3B3 H 0.3211 0.6358 1.0493 0.046 Uiso 1 1 calc R
C4B C 0.59243(5) 0.79027(9) 1.02979(7) 0.0304(2) Uani 1 1 d .
H4B1 H 0.6086 0.8091 1.0877 0.046 Uiso 1 1 calc R
H4B2 H 0.6015 0.8485 0.9894 0.046 Uiso 1 1 calc R
H4B3 H 0.6140 0.7253 1.0098 0.046 Uiso 1 1 calc R
C5B C 0.61131(6) 0.87769(13) 0.78225(8) 0.0473(4) Uani 1 1 d .
H5B1 H 0.6354 0.8975 0.8348 0.071 Uiso 1 1 calc R
H5B2 H 0.6290 0.9161 0.7324 0.071 Uiso 1 1 calc R
H5B3 H 0.6153 0.8009 0.7726 0.071 Uiso 1 1 calc R
C6B C 0.53059(7) 1.01772(9) 0.81142(7) 0.0406(3) Uani 1 1 d .
H6B1 H 0.4838 1.0300 0.8119 0.061 Uiso 1 1 calc R
H6B2 H 0.5505 1.0622 0.7666 0.061 Uiso 1 1 calc R
H6B3 H 0.5489 1.0361 0.8683 0.061 Uiso 1 1 calc R
Nb3 Nb 0.866715(4) 0.217428(6) 0.882092(5) 0.01272(1) Uani 1 1 d .
Cl1C Cl 0.919214(11) 0.098358(18) 0.983397(14) 0.01956(4) Uani 1 1 d .
Cl2C Cl 0.930314(12) 0.367439(18) 0.923291(16) 0.02512(5) Uani 1 1 d .
Cl3C Cl 0.786918(12) 0.326190(19) 0.809297(15) 0.02388(5) Uani 1 1 d .
O1C O 0.79710(3) 0.23961(5) 0.99917(4) 0.01673(12) Uani 1 1 d .
O2C O 0.79145(3) 0.09648(5) 0.87074(4) 0.01492(11) Uani 1 1 d .
N1C N 0.90873(4) 0.17547(6) 0.78918(5) 0.01755(14) Uani 1 1 d .
N2C N 0.93290(5) 0.13829(8) 0.71415(6) 0.0345(2) Uani 1 1 d .
C1C C 0.75817(5) 0.14629(8) 1.01303(6) 0.01926(17) Uani 1 1 d .
H1C1 H 0.7210 0.1634 1.0507 0.023 Uiso 1 1 calc R
H1C2 H 0.7841 0.0897 1.0413 0.023 Uiso 1 1 calc R
C2C C 0.73500(4) 0.10995(7) 0.92557(5) 0.01729(16) Uani 1 1 d .
H2C1 H 0.7114 0.0417 0.9309 0.021 Uiso 1 1 calc R
H2C2 H 0.7054 0.1635 0.9000 0.021 Uiso 1 1 calc R
C3C C 0.81258(5) 0.29202(9) 1.07975(6) 0.0277(2) Uani 1 1 d .
H3C1 H 0.7727 0.3162 1.1075 0.042 Uiso 1 1 calc R
H3C2 H 0.8405 0.3534 1.0683 0.042 Uiso 1 1 calc R
H3C3 H 0.8351 0.2421 1.1183 0.042 Uiso 1 1 calc R
C4C C 0.77324(5) 0.04783(8) 0.78841(6) 0.02170(18) Uani 1 1 d .
H4C1 H 0.7557 -0.0235 0.7989 0.033 Uiso 1 1 calc R
H4C2 H 0.8114 0.0424 0.7512 0.033 Uiso 1 1 calc R
H4C3 H 0.7404 0.0918 0.7597 0.033 Uiso 1 1 calc R
C5C C 0.95666(6) 0.03195(10) 0.71557(9) 0.0412(3) Uani 1 1 d .
H5C1 H 0.9979 0.0298 0.7470 0.062 Uiso 1 1 calc R
H5C2 H 0.9631 0.0071 0.6560 0.062 Uiso 1 1 calc R
H5C3 H 0.9254 -0.0142 0.7447 0.062 Uiso 1 1 calc R
C6C C 0.97347(6) 0.21779(11) 0.66890(7) 0.0381(3) Uani 1 1 d .
H6C1 H 0.9524 0.2876 0.6712 0.057 Uiso 1 1 calc R
H6C2 H 0.9790 0.1964 0.6082 0.057 Uiso 1 1 calc R
H6C3 H 1.0159 0.2219 0.6973 0.057 Uiso 1 1 calc R

loop_
_atom_site_aniso_label
_atom_site_aniso_U_11
_atom_site_aniso_U_22
_atom_site_aniso_U_33
_atom_site_aniso_U_23
_atom_site_aniso_U_13
_atom_site_aniso_U_12
Nb1 0.01215(3) 0.01168(3) 0.01266(3) -0.00097(2) 0.00189(2) 0.00018(2)
Cl1A 0.02152(11) 0.01996(10) 0.01653(9) 0.00131(7) -0.00268(8) 0.00160(8)
Cl2A 0.02165(11) 0.01639(9) 0.02308(10) -0.00300(7) 0.00314(8) -0.00580(8)
Cl3A 0.02149(10) 0.01891(10) 0.01751(9) 0.00382(7) -0.00175(8) -0.00029(8)
O1A 0.0171(3) 0.0146(3) 0.0178(3) -0.0027(2) 0.0047(2) -0.0001(2)
O2A 0.0142(3) 0.0132(3) 0.0167(3) -0.0020(2) 0.0022(2) -0.0004(2)
N1A 0.0145(3) 0.0154(3) 0.0163(3) -0.0014(2) 0.0024(3) 0.0005(2)
N2A 0.0203(4) 0.0213(4) 0.0158(3) -0.0015(3) 0.0052(3) 0.0070(3)
C1A 0.0157(4) 0.0191(4) 0.0197(4) 0.0004(3) 0.0058(3) -0.0013(3)
C2A 0.0132(4) 0.0169(4) 0.0212(4) 0.0013(3) 0.0016(3) -0.0003(3)
C3A 0.0308(6) 0.0217(4) 0.0291(5) -0.0120(4) 0.0107(4) -0.0025(4)
C4A 0.0271(5) 0.0169(4) 0.0235(4) -0.0076(3) 0.0034(4) -0.0038(3)
C5A 0.0231(5) 0.0225(4) 0.0270(5) -0.0043(4) -0.0040(4) 0.0086(4)
C6A 0.0363(6) 0.0396(6) 0.0157(4) 0.0013(4) 0.0050(4) 0.0127(5)
Nb2 0.01356(3) 0.01691(3) 0.01100(3) 0.00192(2) 0.00001(2) -0.00392(3)
Cl1B 0.04256(15) 0.01665(10) 0.02829(12) -0.00288(8) -0.01020(11) 0.00368(10)
Cl2B 0.01715(10) 0.03858(13) 0.01610(9) -0.00361(8) -0.00208(8) -0.00603(9)
Cl3B 0.01748(10) 0.03606(13) 0.01781(9) -0.00423(8) 0.00092(8) 0.00757(9)
O1B 0.0557(6) 0.0428(5) 0.0144(3) -0.0012(3) 0.0060(3) -0.0356(4)
O2B 0.0255(3) 0.0162(3) 0.0178(3) 0.0026(2) -0.0079(2) -0.0010(2)
N1B 0.0150(3) 0.0173(3) 0.0125(3) 0.0001(2) 0.0019(2) -0.0029(3)
N2B 0.0283(4) 0.0301(4) 0.0135(3) 0.0009(3) 0.0037(3) -0.0161(3)
C1B 0.0691(9) 0.0334(6) 0.0121(4) 0.0021(4) 0.0042(5) -0.0257(6)
C2B 0.0635(8) 0.0206(5) 0.0170(4) 0.0073(3) -0.0120(5) -0.0048(5)
C3B 0.0229(5) 0.0312(5) 0.0382(6) 0.0161(4) 0.0000(4) -0.0096(4)
C4B 0.0229(5) 0.0316(6) 0.0366(6) -0.0081(4) -0.0148(4) 0.0043(4)
C5B 0.0267(6) 0.0782(10) 0.0371(6) -0.0081(6) 0.0146(5) -0.0211(6)
C6B 0.0689(9) 0.0251(5) 0.0275(5) 0.0093(4) -0.0158(6) -0.0206(6)
Nb3 0.01322(3) 0.01143(3) 0.01354(3) 0.00175(2) 0.00295(2) -0.00007(2)
Cl1C 0.01588(10) 0.02086(10) 0.02194(10) 0.00716(8) -0.00025(8) 0.00139(7)
Cl2C 0.02614(12) 0.01654(10) 0.03273(12) -0.00258(8) 0.00476(10) -0.00717(8)
Cl3C 0.02440(11) 0.02225(11) 0.02502(11) 0.01129(8) 0.00280(9) 0.00648(9)
O1C 0.0174(3) 0.0194(3) 0.0134(3) -0.0019(2) 0.0023(2) -0.0017(2)
O2C 0.0135(3) 0.0159(3) 0.0153(3) -0.0010(2) 0.0024(2) -0.0006(2)
N1C 0.0180(4) 0.0181(3) 0.0165(3) 0.0012(3) 0.0048(3) 0.0014(3)
N2C 0.0380(6) 0.0393(5) 0.0264(4) -0.0027(4) 0.0164(4) 0.0035(4)
C1C 0.0167(4) 0.0241(4) 0.0170(4) 0.0031(3) 0.0039(3) -0.0036(3)
C2C 0.0138(4) 0.0187(4) 0.0194(4) 0.0007(3) 0.0038(3) -0.0009(3)
C3C 0.0275(5) 0.0392(6) 0.0165(4) -0.0088(4) 0.0010(4) -0.0056(4)
C4C 0.0197(5) 0.0242(5) 0.0212(4) -0.0077(3) 0.0001(3) -0.0016(3)
C5C 0.0264(6) 0.0387(7) 0.0587(8) -0.0274(6) 0.0079(6) 0.0011(5)
C6C 0.0249(6) 0.0665(9) 0.0229(5) 0.0152(5) 0.0097(4) 0.0002(5)

loop_
_atom_type_symbol
_atom_type_description
_atom_type_scat_dispersion_real
_atom_type_scat_dispersion_imag
_atom_type_scat_source
C C 0.0033 0.0016 'International Tables Vol C Tables 4.2.6.8 and 6.1.1.4'
H H 0.0000 0.0000 'International Tables Vol C Tables 4.2.6.8 and 6.1.1.4'
N N 0.0061 0.0033 'International Tables Vol C Tables 4.2.6.8 and 6.1.1.4'
O O 0.0106 0.0060 'International Tables Vol C Tables 4.2.6.8 and 6.1.1.4'
Cl Cl 0.1484 0.1585 'International Tables Vol C Tables 4.2.6.8 and 6.1.1.4'
Nb Nb -2.0727 0.6215 'International Tables Vol C Tables 4.2.6.8 and 6.1.1.4'

loop_
_geom_angle_atom_site_label_1
_geom_angle_atom_site_label_2
_geom_angle_atom_site_label_3
_geom_angle
N1A Nb1 O2A 96.74(3)
N1A Nb1 O1A 169.82(3)
O2A Nb1 O1A 73.07(2)
N1A Nb1 Cl2A 99.45(2)
O2A Nb1 Cl2A 163.626(16)
O1A Nb1 Cl2A 90.716(16)
N1A Nb1 Cl1A 97.89(3)
O2A Nb1 Cl1A 84.909(17)
O1A Nb1 Cl1A 81.714(17)
Cl2A Nb1 Cl1A 95.234(9)
N1A Nb1 Cl3A 94.82(3)
O2A Nb1 Cl3A 82.146(18)
O1A Nb1 Cl3A 83.727(18)
Cl2A Nb1 Cl3A 94.032(9)
Cl1A Nb1 Cl3A 162.812(8)
C3A O1A C1A 111.12(6)
C3A O1A Nb1 125.31(6)
C1A O1A Nb1 111.91(5)
C4A O2A C2A 112.22(7)
C4A O2A Nb1 121.63(5)
C2A O2A Nb1 114.84(5)
N2A N1A Nb1 176.13(6)
N1A N2A C5A 114.62(7)
N1A N2A C6A 113.16(8)
C5A N2A C6A 114.85(8)
O1A C1A C2A 107.34(6)
O2A C2A C1A 107.50(7)
N1B Nb2 O2B 98.51(3)
N1B Nb2 O1B 171.38(3)
O2B Nb2 O1B 72.92(3)
N1B Nb2 Cl2B 98.41(3)
O2B Nb2 Cl2B 162.985(18)
O1B Nb2 Cl2B 90.13(2)
N1B Nb2 Cl3B 95.12(2)
O2B Nb2 Cl3B 83.865(19)
O1B Nb2 Cl3B 83.26(2)
Cl2B Nb2 Cl3B 92.837(10)
N1B Nb2 Cl1B 97.36(3)
O2B Nb2 Cl1B 83.360(18)
O1B Nb2 Cl1B 82.74(3)
Cl2B Nb2 Cl1B 96.250(10)
Cl3B Nb2 Cl1B 163.303(9)
C3B O1B C1B 115.49(8)
C3B O1B Nb2 131.23(6)
C1B O1B Nb2 112.67(6)
C2B O2B C4B 111.52(8)
C2B O2B Nb2 115.50(6)
C4B O2B Nb2 121.74(6)
N2B N1B Nb2 174.66(7)
N1B N2B C5B 113.47(9)
N1B N2B C6B 112.39(8)
C5B N2B C6B 115.35(10)
O1B C1B C2B 107.85(9)
O2B C2B C1B 108.58(9)
N1C Nb3 O2C 94.68(3)
N1C Nb3 O1C 167.26(3)
O2C Nb3 O1C 72.65(2)
N1C Nb3 Cl2C 100.32(3)
O2C Nb3 Cl2C 164.797(16)
O1C Nb3 Cl2C 92.399(17)
N1C Nb3 Cl3C 97.52(3)
O2C Nb3 Cl3C 82.570(18)
O1C Nb3 Cl3C 82.429(18)
Cl2C Nb3 Cl3C 92.967(11)
N1C Nb3 Cl1C 96.78(3)
O2C Nb3 Cl1C 86.509(18)
O1C Nb3 Cl1C 81.454(17)
Cl2C Nb3 Cl1C 94.100(10)
Cl3C Nb3 Cl1C 162.642(8)
C1C O1C C3C 111.51(7)
C1C O1C Nb3 111.48(5)
C3C O1C Nb3 125.90(6)
C2C O2C C4C 110.49(7)
C2C O2C Nb3 116.56(5)
C4C O2C Nb3 122.92(5)
N2C N1C Nb3 172.04(8)
N1C N2C C5C 116.24(9)
N1C N2C C6C 112.62(9)
C5C N2C C6C 116.31(9)
O1C C1C C2C 106.93(7)
O2C C2C C1C 107.68(7)

loop_
_geom_bond_atom_site_label_1
_geom_bond_atom_site_label_2
_geom_bond_distance
Nb1 N1A 1.7623(7)
Nb1 O2A 2.1977(6)
Nb1 O1A 2.3210(6)
Nb1 Cl2A 2.3886(3)
Nb1 Cl1A 2.4075(3)
Nb1 Cl3A 2.4172(3)
O1A C3A 1.4412(11)
O1A C1A 1.4423(11)
O2A C4A 1.4472(10)
O2A C2A 1.4549(10)
N1A N2A 1.3421(10)
N2A C5A 1.4570(12)
N2A C6A 1.4666(13)
C1A C2A 1.5000(13)
Nb2 N1B 1.7593(7)
Nb2 O2B 2.2023(6)
Nb2 O1B 2.2905(7)
Nb2 Cl2B 2.3893(3)
Nb2 Cl3B 2.4074(3)
Nb2 Cl1B 2.4116(3)
O1B C3B 1.4058(13)
O1B C1B 1.4434(13)
O2B C2B 1.4519(12)
O2B C4B 1.4523(13)
N1B N2B 1.3401(10)
N2B C5B 1.4571(16)
N2B C6B 1.4641(15)
C1B C2B 1.4765(19)
Nb3 N1C 1.7598(7)
Nb3 O2C 2.1820(6)
Nb3 O1C 2.3313(6)
Nb3 Cl2C 2.3826(3)
Nb3 Cl3C 2.4150(3)
Nb3 Cl1C 2.4160(2)
O1C C1C 1.4389(11)
O1C C3C 1.4403(11)
O2C C2C 1.4551(10)
O2C C4C 1.4562(11)
N1C N2C 1.3458(11)
N2C C5C 1.4235(16)
N2C C6C 1.4813(15)
C1C C2C 1.4993(13)
